data_2237653
loop_
_publ_author_name
'Zhang, Yu-Long'
'Hu, Yi-Min'

_publ_section_title
;
 4-(6-Benzyl-7-oxo-1,2,3,4,5,5a,5a^1^,6,7,7a,8,12b-dodecahydrobenzo[<i>f</i>]cycloocta[<i>cd</i>]isoindol-8-yl)benzonitrile
;
_journal_coeditor_code IS5255
_journal_issue 4
_journal_name_full 'Acta Crystallographica Section E'
_journal_page_first o550
_journal_paper_doi 10.1107/S1600536813006880
_journal_volume 69
_journal_year 2013
_chemical_formula_iupac 'C31 H30 N2 O'
_chemical_formula_moiety 'C31 H30 N2 O'
_chemical_formula_sum 'C31 H30 N2 O'
_chemical_formula_weight 446.57
_chemical_name_common
;
4-(6-Benzyl-7-oxo-1,2,3,4,5,5a,5a^1^,6,7,7a,8,12b-dodecahydrobenzo\
[<i>f</i>]cycloocta[<i>cd</i>]isoindol-8-yl)benzonitrile
;
_chemical_name_systematic
4-[3-Benzyl-2-oxo-3-azatetracyclo[8.7.1.0^4,18^.0^11,16^]octadeca-11(16),12,14-trien-17-yl]benzonitrile
_space_group_crystal_system monoclinic
_space_group_IT_number 14
_space_group_name_Hall '-P 2ybc'
_space_group_name_H-M_alt 'P 1 21/c 1'
_symmetry_space_group_name_Hall '-P 2ybc'
_symmetry_space_group_name_H-M 'P 1 21/c 1'
_atom_sites_solution_hydrogens geom
_atom_sites_solution_primary direct
_atom_sites_solution_secondary difmap
_audit_creation_method SHELXL-97
_cell_angle_alpha 90
_cell_angle_beta 102.9120(10)
_cell_angle_gamma 90
_cell_formula_units_Z 4
_cell_length_a 10.0270(11)
_cell_length_b 11.2196(13)
_cell_length_c 21.445(2)
_cell_measurement_reflns_used 3715
_cell_measurement_temperature 291(2)
_cell_measurement_theta_max 23.71
_cell_measurement_theta_min 2.12
_cell_volume 2351.5(4)
_computing_cell_refinement 'SAINT (Bruker, 2000)'
_computing_data_collection 'SMART (Bruker, 2000)'
_computing_data_reduction 'SAINT (Bruker, 2000)'
_computing_molecular_graphics 'SHELXTL (Sheldrick, 2008)'
_computing_publication_material 'SHELXTL (Sheldrick, 2008)'
_computing_structure_refinement 'SHELXL97 (Sheldrick, 2008)'
_computing_structure_solution 'SHELXS97 (Sheldrick, 2008)'
_diffrn_ambient_temperature 291(2)
_diffrn_measured_fraction_theta_full 1.000
_diffrn_measured_fraction_theta_max 0.996
_diffrn_measurement_device_type 'Bruker SMART APEX CCD'
_diffrn_measurement_method '\f and \w scans'
_diffrn_radiation_monochromator graphite
_diffrn_radiation_source 'sealed tube'
_diffrn_radiation_type MoK\a
_diffrn_radiation_wavelength 0.71073
_diffrn_reflns_av_R_equivalents 0.0244
_diffrn_reflns_limit_h_max 11
_diffrn_reflns_limit_h_min -13
_diffrn_reflns_limit_k_max 14
_diffrn_reflns_limit_k_min -14
_diffrn_reflns_limit_l_max 27
_diffrn_reflns_limit_l_min -27
_diffrn_reflns_number 19941
_diffrn_reflns_theta_full 25.242
_diffrn_reflns_theta_max 27.570
_diffrn_reflns_theta_min 1.949
_exptl_absorpt_coefficient_mu 0.076
_exptl_absorpt_correction_T_max 0.9850
_exptl_absorpt_correction_T_min 0.9805
_exptl_absorpt_correction_type multi-scan
_exptl_absorpt_process_details '(SADABS; Bruker, 2000)'
_exptl_crystal_colour colourless
_exptl_crystal_density_diffrn 1.261
_exptl_crystal_description block
_exptl_crystal_F_000 952
_exptl_crystal_size_max 0.260
_exptl_crystal_size_mid 0.220
_exptl_crystal_size_min 0.200
_refine_diff_density_max 0.232
_refine_diff_density_min -0.182
_refine_ls_extinction_coef 0.0045(9)
_refine_ls_extinction_expression Fc^*^=kFc[1+0.001xFc^2^\l^3^/sin(2\q)]^-1/4^
_refine_ls_extinction_method 'SHELXL97 (Sheldrick, 2008)'
_refine_ls_goodness_of_fit_ref 1.038
_refine_ls_hydrogen_treatment constr
_refine_ls_matrix_type full
_refine_ls_number_parameters 308
_refine_ls_number_reflns 5413
_refine_ls_number_restraints 0
_refine_ls_restrained_S_all 1.038
_refine_ls_R_factor_all 0.0616
_refine_ls_R_factor_gt 0.0463
_refine_ls_shift/su_max 0.000
_refine_ls_shift/su_mean 0.000
_refine_ls_structure_factor_coef Fsqd
_refine_ls_weighting_details
;
 w=1/[\s^2^(Fo^2^)+(0.0539P)^2^+0.5346P]
 where P=(Fo^2^+2Fc^2^)/3
;
_refine_ls_weighting_scheme calc
_refine_ls_wR_factor_gt 0.1166
_refine_ls_wR_factor_ref 0.1278
_reflns_number_gt 4118
_reflns_number_total 5413
_reflns_threshold_expression I>2\s(I)
_cod_data_source_file is5255.cif
_cod_data_source_block I
_cod_original_cell_volume 2351.5(5)
_cod_database_code 2237653
_cod_database_fobs_code 2237653
_shelx_space_group_comment
;
The symmetry employed for this shelxl refinement is uniquely defined
by the following loop, which should always be used as a source of
symmetry information in preference to the above space-group names.
They are only intended as comments.
;
_shelx_estimated_absorpt_t_min 0.981
_shelx_estimated_absorpt_t_max 0.985

loop_
_space_group_symop_operation_xyz
'x, y, z'
'-x, y+1/2, -z+1/2'
'-x, -y, -z'
'x, -y-1/2, z-1/2'

loop_
_atom_site_type_symbol
_atom_site_label
_atom_site_fract_x
_atom_site_fract_y
_atom_site_fract_z
_atom_site_U_iso_or_equiv
_atom_site_adp_type
_atom_site_calc_flag
_atom_site_occupancy
C C1 0.31111(17) 0.90193(14) 0.37306(8) 0.0602(4) Uani d 1
H H1 0.2667 0.8293 0.3738 0.072 Uiso calc 1
C C2 0.24286(19) 0.99559(15) 0.33757(9) 0.0678(5) Uani d 1
H H2 0.1537 0.9853 0.3140 0.081 Uiso calc 1
C C3 0.3070(2) 1.10362(15) 0.33714(8) 0.0669(5) Uani d 1
H H3 0.2611 1.1668 0.3136 0.080 Uiso calc 1
C C4 0.4377(2) 1.11816(15) 0.37124(8) 0.0663(5) Uani d 1
H H4 0.4807 1.1916 0.3711 0.080 Uiso calc 1
C C5 0.50674(18) 1.02485(14) 0.40593(7) 0.0571(4) Uani d 1
H H5 0.5964 1.0357 0.4286 0.069 Uiso calc 1
C C6 0.44428(15) 0.91508(12) 0.40739(7) 0.0471(3) Uani d 1
C C7 0.52446(15) 0.81721(13) 0.44731(7) 0.0516(4) Uani d 1
H H7A 0.6166 0.8170 0.4402 0.062 Uiso calc 1
H H7B 0.5310 0.8355 0.4921 0.062 Uiso calc 1
C C8 0.47447(14) 0.63044(12) 0.37700(6) 0.0419(3) Uani d 1
H H8 0.4309 0.6764 0.3391 0.050 Uiso calc 1
C C9 0.62199(15) 0.60282(15) 0.37396(7) 0.0547(4) Uani d 1
H H9A 0.6612 0.5507 0.4094 0.066 Uiso calc 1
H H9B 0.6738 0.6766 0.3799 0.066 Uiso calc 1
C C10 0.64000(18) 0.54450(16) 0.31205(8) 0.0635(4) Uani d 1
H H10A 0.7367 0.5447 0.3121 0.076 Uiso calc 1
H H10B 0.5941 0.5937 0.2765 0.076 Uiso calc 1
C C11 0.5869(2) 0.41688(16) 0.29973(9) 0.0690(5) Uani d 1
H H11A 0.6509 0.3730 0.2806 0.083 Uiso calc 1
H H11B 0.5875 0.3801 0.3407 0.083 Uiso calc 1
C C12 0.4439(2) 0.40138(15) 0.25704(8) 0.0683(5) Uani d 1
H H12A 0.4540 0.3974 0.2131 0.082 Uiso calc 1
H H12B 0.4097 0.3245 0.2670 0.082 Uiso calc 1
C C13 0.33303(18) 0.49374(14) 0.25950(7) 0.0580(4) Uani d 1
H H13A 0.2574 0.4798 0.2232 0.070 Uiso calc 1
H H13B 0.3699 0.5719 0.2538 0.070 Uiso calc 1
C C14 0.27571(15) 0.49744(12) 0.31984(6) 0.0460(3) Uani d 1
H H14 0.2353 0.4191 0.3239 0.055 Uiso calc 1
C C15 0.38769(13) 0.51737(11) 0.38128(6) 0.0391(3) Uani d 1
H H15 0.4489 0.4482 0.3872 0.047 Uiso calc 1
C C16 0.33156(13) 0.53197(12) 0.44200(6) 0.0406(3) Uani d 1
H H16 0.3689 0.4681 0.4720 0.049 Uiso calc 1
C C17 0.38781(13) 0.65000(13) 0.47065(6) 0.0450(3) Uani d 1
C C18 0.17476(13) 0.53146(13) 0.43172(7) 0.0453(3) Uani d 1
H H18 0.1529 0.5725 0.4685 0.054 Uiso calc 1
C C19 0.11444(14) 0.60591(13) 0.37323(8) 0.0507(4) Uani d 1
C C20 0.16338(15) 0.58891(13) 0.31758(7) 0.0507(4) Uani d 1
C C21 0.10974(18) 0.65907(16) 0.26432(9) 0.0703(5) Uani d 1
H H21 0.1408 0.6488 0.2269 0.084 Uiso calc 1
C C22 0.0109(2) 0.74376(19) 0.26639(13) 0.0890(7) Uani d 1
H H22 -0.0241 0.7898 0.2304 0.107 Uiso calc 1
C C23 -0.03587(19) 0.76050(17) 0.32073(14) 0.0881(7) Uani d 1
H H23 -0.1027 0.8176 0.3216 0.106 Uiso calc 1
C C24 0.01611(16) 0.69246(15) 0.37492(10) 0.0688(5) Uani d 1
H H24 -0.0148 0.7048 0.4122 0.083 Uiso calc 1
C C25 0.11027(13) 0.40779(13) 0.42908(6) 0.0441(3) Uani d 1
C C26 0.18459(16) 0.30341(14) 0.43995(9) 0.0601(4) Uani d 1
H H26 0.2795 0.3070 0.4474 0.072 Uiso calc 1
C C27 0.12197(17) 0.19377(15) 0.44006(9) 0.0638(4) Uani d 1
H H27 0.1746 0.1249 0.4480 0.077 Uiso calc 1
C C28 -0.01900(16) 0.18671(15) 0.42841(7) 0.0542(4) Uani d 1
C C29 -0.09470(17) 0.28951(17) 0.41747(10) 0.0696(5) Uani d 1
H H29 -0.1896 0.2857 0.4097 0.083 Uiso calc 1
C C30 -0.03091(16) 0.39835(16) 0.41795(9) 0.0640(4) Uani d 1
H H30 -0.0838 0.4672 0.4106 0.077 Uiso calc 1
C C31 -0.08463(18) 0.07266(18) 0.42638(9) 0.0673(5) Uani d 1
N N1 0.46710(11) 0.69837(10) 0.43443(5) 0.0433(3) Uani d 1
N N2 -0.13830(19) -0.01797(17) 0.42320(10) 0.0922(6) Uani d 1
O O1 0.36647(12) 0.69285(11) 0.52002(5) 0.0644(3) Uani d 1

loop_
_atom_site_aniso_label
_atom_site_aniso_U_11
_atom_site_aniso_U_22
_atom_site_aniso_U_33
_atom_site_aniso_U_12
_atom_site_aniso_U_13
_atom_site_aniso_U_23
C1 0.0559(9) 0.0417(8) 0.0776(11) -0.0027(7) 0.0031(8) 0.0007(7)
C2 0.0631(10) 0.0535(10) 0.0794(12) 0.0063(8) -0.0001(9) 0.0033(8)
C3 0.0878(13) 0.0482(9) 0.0634(10) 0.0093(9) 0.0141(9) 0.0054(7)
C4 0.0908(13) 0.0451(9) 0.0639(10) -0.0122(9) 0.0191(9) 0.0016(7)
C5 0.0640(10) 0.0516(9) 0.0544(8) -0.0130(7) 0.0106(7) -0.0045(7)
C6 0.0526(8) 0.0411(7) 0.0471(7) -0.0036(6) 0.0102(6) -0.0070(6)
C7 0.0495(8) 0.0442(8) 0.0555(8) -0.0061(6) -0.0004(6) -0.0057(6)
C8 0.0455(7) 0.0393(7) 0.0382(6) -0.0019(5) 0.0038(5) 0.0030(5)
C9 0.0480(8) 0.0619(10) 0.0555(8) -0.0054(7) 0.0146(7) 0.0011(7)
C10 0.0635(10) 0.0703(11) 0.0631(10) -0.0019(8) 0.0278(8) 0.0019(8)
C11 0.0844(13) 0.0600(10) 0.0724(11) 0.0088(9) 0.0387(10) -0.0005(8)
C12 0.1055(15) 0.0502(9) 0.0566(9) -0.0090(9) 0.0340(10) -0.0083(7)
C13 0.0795(11) 0.0511(9) 0.0393(7) -0.0151(8) 0.0047(7) -0.0010(6)
C14 0.0545(8) 0.0376(7) 0.0409(7) -0.0072(6) 0.0003(6) 0.0021(5)
C15 0.0404(7) 0.0355(6) 0.0392(6) 0.0019(5) 0.0043(5) 0.0033(5)
C16 0.0365(6) 0.0431(7) 0.0394(6) 0.0023(5) 0.0027(5) 0.0048(5)
C17 0.0376(7) 0.0508(8) 0.0425(7) 0.0027(6) 0.0004(5) -0.0019(6)
C18 0.0375(7) 0.0472(8) 0.0497(7) 0.0024(6) 0.0069(6) -0.0027(6)
C19 0.0364(7) 0.0407(7) 0.0673(9) 0.0001(6) -0.0047(6) 0.0016(6)
C20 0.0464(8) 0.0426(8) 0.0527(8) -0.0058(6) -0.0113(6) 0.0043(6)
C21 0.0655(10) 0.0621(10) 0.0660(10) -0.0076(8) -0.0222(8) 0.0158(8)
C22 0.0660(12) 0.0685(13) 0.1081(17) 0.0023(10) -0.0324(12) 0.0303(12)
C23 0.0484(10) 0.0549(11) 0.143(2) 0.0107(8) -0.0176(12) 0.0156(12)
C24 0.0421(8) 0.0520(9) 0.1047(14) 0.0058(7) 0.0003(8) 0.0016(9)
C25 0.0382(7) 0.0522(8) 0.0423(7) 0.0001(6) 0.0096(5) 0.0011(6)
C26 0.0398(8) 0.0537(9) 0.0840(11) -0.0010(7) 0.0076(7) 0.0076(8)
C27 0.0518(9) 0.0540(10) 0.0843(12) 0.0005(7) 0.0126(8) 0.0082(8)
C28 0.0518(9) 0.0606(10) 0.0515(8) -0.0116(7) 0.0146(7) 0.0023(7)
C29 0.0383(8) 0.0788(12) 0.0914(13) -0.0076(8) 0.0141(8) 0.0062(10)
C30 0.0410(8) 0.0610(10) 0.0895(12) 0.0039(7) 0.0136(8) 0.0065(9)
C31 0.0589(10) 0.0736(12) 0.0691(11) -0.0160(9) 0.0136(8) 0.0043(9)
N1 0.0432(6) 0.0403(6) 0.0433(6) -0.0021(5) 0.0033(5) -0.0012(5)
N2 0.0827(12) 0.0817(12) 0.1097(14) -0.0295(10) 0.0162(10) 0.0052(10)
O1 0.0637(7) 0.0772(8) 0.0538(6) -0.0109(6) 0.0160(5) -0.0209(6)

loop_
_atom_type_symbol
_atom_type_description
_atom_type_scat_dispersion_real
_atom_type_scat_dispersion_imag
_atom_type_scat_source
C C 0.0033 0.0016 'International Tables Vol C Tables 4.2.6.8 and 6.1.1.4'
H H 0.0000 0.0000 'International Tables Vol C Tables 4.2.6.8 and 6.1.1.4'
N N 0.0061 0.0033 'International Tables Vol C Tables 4.2.6.8 and 6.1.1.4'
O O 0.0106 0.0060 'International Tables Vol C Tables 4.2.6.8 and 6.1.1.4'

loop_
_geom_angle_atom_site_label_1
_geom_angle_atom_site_label_2
_geom_angle_atom_site_label_3
_geom_angle
C6 C1 C2 120.80(15)
C6 C1 H1 119.6
C2 C1 H1 119.6
C3 C2 C1 119.92(17)
C3 C2 H2 120.0
C1 C2 H2 120.0
C4 C3 C2 119.90(16)
C4 C3 H3 120.1
C2 C3 H3 120.1
C3 C4 C5 120.45(16)
C3 C4 H4 119.8
C5 C4 H4 119.8
C4 C5 C6 120.82(16)
C4 C5 H5 119.6
C6 C5 H5 119.6
C1 C6 C5 118.10(14)
C1 C6 C7 123.63(13)
C5 C6 C7 118.26(13)
N1 C7 C6 114.93(11)
N1 C7 H7A 108.5
C6 C7 H7A 108.5
N1 C7 H7B 108.5
C6 C7 H7B 108.5
H7A C7 H7B 107.5
N1 C8 C9 111.91(11)
N1 C8 C15 103.97(10)
C9 C8 C15 113.44(12)
N1 C8 H8 109.1
C9 C8 H8 109.1
C15 C8 H8 109.1
C8 C9 C10 115.35(13)
C8 C9 H9A 108.4
C10 C9 H9A 108.4
C8 C9 H9B 108.4
C10 C9 H9B 108.4
H9A C9 H9B 107.5
C9 C10 C11 116.56(14)
C9 C10 H10A 108.2
C11 C10 H10A 108.2
C9 C10 H10B 108.2
C11 C10 H10B 108.2
H10A C10 H10B 107.3
C12 C11 C10 116.98(15)
C12 C11 H11A 108.1
C10 C11 H11A 108.1
C12 C11 H11B 108.1
C10 C11 H11B 108.1
H11A C11 H11B 107.3
C13 C12 C11 119.60(14)
C13 C12 H12A 107.4
C11 C12 H12A 107.4
C13 C12 H12B 107.4
C11 C12 H12B 107.4
H12A C12 H12B 107.0
C12 C13 C14 117.47(13)
C12 C13 H13A 107.9
C14 C13 H13A 107.9
C12 C13 H13B 107.9
C14 C13 H13B 107.9
H13A C13 H13B 107.2
C20 C14 C13 114.09(12)
C20 C14 C15 108.81(11)
C13 C14 C15 112.75(12)
C20 C14 H14 106.9
C13 C14 H14 106.9
C15 C14 H14 106.9
C16 C15 C14 113.81(11)
C16 C15 C8 106.19(10)
C14 C15 C8 112.22(10)
C16 C15 H15 108.1
C14 C15 H15 108.1
C8 C15 H15 108.1
C17 C16 C18 109.72(11)
C17 C16 C15 105.24(11)
C18 C16 C15 115.71(11)
C17 C16 H16 108.6
C18 C16 H16 108.6
C15 C16 H16 108.6
O1 C17 N1 125.56(14)
O1 C17 C16 124.95(13)
N1 C17 C16 109.47(12)
C19 C18 C25 112.51(11)
C19 C18 C16 108.83(11)
C25 C18 C16 114.81(11)
C19 C18 H18 106.7
C25 C18 H18 106.7
C16 C18 H18 106.7
C24 C19 C20 120.18(15)
C24 C19 C18 121.17(16)
C20 C19 C18 118.61(12)
C21 C20 C19 118.50(16)
C21 C20 C14 123.84(16)
C19 C20 C14 117.64(12)
C22 C21 C20 120.7(2)
C22 C21 H21 119.6
C20 C21 H21 119.6
C23 C22 C21 120.58(18)
C23 C22 H22 119.7
C21 C22 H22 119.7
C22 C23 C24 120.17(19)
C22 C23 H23 119.9
C24 C23 H23 119.9
C23 C24 C19 119.8(2)
C23 C24 H24 120.1
C19 C24 H24 120.1
C26 C25 C30 117.17(14)
C26 C25 C18 123.84(12)
C30 C25 C18 118.93(13)
C25 C26 C27 121.84(14)
C25 C26 H26 119.1
C27 C26 H26 119.1
C28 C27 C26 119.86(16)
C28 C27 H27 120.1
C26 C27 H27 120.1
C29 C28 C27 119.17(15)
C29 C28 C31 120.80(15)
C27 C28 C31 120.02(16)
C28 C29 C30 120.38(15)
C28 C29 H29 119.8
C30 C29 H29 119.8
C29 C30 C25 121.58(16)
C29 C30 H30 119.2
C25 C30 H30 119.2
N2 C31 C28 178.3(2)
C17 N1 C7 121.37(12)
C17 N1 C8 115.06(11)
C7 N1 C8 123.02(11)

loop_
_geom_bond_atom_site_label_1
_geom_bond_atom_site_label_2
_geom_bond_distance
C1 C6 1.381(2)
C1 C2 1.385(2)
C1 H1 0.9300
C2 C3 1.373(2)
C2 H2 0.9300
C3 C4 1.360(3)
C3 H3 0.9300
C4 C5 1.378(2)
C4 H4 0.9300
C5 C6 1.385(2)
C5 H5 0.9300
C6 C7 1.509(2)
C7 N1 1.4539(17)
C7 H7A 0.9700
C7 H7B 0.9700
C8 N1 1.4642(17)
C8 C9 1.527(2)
C8 C15 1.5526(18)
C8 H8 0.9800
C9 C10 1.526(2)
C9 H9A 0.9700
C9 H9B 0.9700
C10 C11 1.530(2)
C10 H10A 0.9700
C10 H10B 0.9700
C11 C12 1.528(3)
C11 H11A 0.9700
C11 H11B 0.9700
C12 C13 1.530(2)
C12 H12A 0.9700
C12 H12B 0.9700
C13 C14 1.529(2)
C13 H13A 0.9700
C13 H13B 0.9700
C14 C20 1.517(2)
C14 C15 1.5445(18)
C14 H14 0.9800
C15 C16 1.5384(18)
C15 H15 0.9800
C16 C17 1.5147(19)
C16 C18 1.5380(18)
C16 H16 0.9800
C17 O1 1.2243(17)
C17 N1 1.3438(18)
C18 C19 1.516(2)
C18 C25 1.527(2)
C18 H18 0.9800
C19 C24 1.390(2)
C19 C20 1.401(2)
C20 C21 1.392(2)
C21 C22 1.381(3)
C21 H21 0.9300
C22 C23 1.363(3)
C22 H22 0.9300
C23 C24 1.391(3)
C23 H23 0.9300
C24 H24 0.9300
C25 C26 1.380(2)
C25 C30 1.386(2)
C26 C27 1.381(2)
C26 H26 0.9300
C27 C28 1.382(2)
C27 H27 0.9300
C28 C29 1.372(2)
C28 C31 1.435(2)
C29 C30 1.378(2)
C29 H29 0.9300
C30 H30 0.9300
C31 N2 1.145(2)

loop_
_geom_hbond_atom_site_label_D
_geom_hbond_atom_site_label_H
_geom_hbond_atom_site_label_A
_geom_hbond_site_symmetry_A
_geom_hbond_distance_DH
_geom_hbond_distance_HA
_geom_hbond_distance_DA
_geom_hbond_angle_DHA
C29 H29 O1 3_566 0.93 2.58 3.301(2) 134

loop_
_geom_torsion_atom_site_label_1
_geom_torsion_atom_site_label_2
_geom_torsion_atom_site_label_3
_geom_torsion_atom_site_label_4
_geom_torsion
C6 C1 C2 C3 -1.1(3)
C1 C2 C3 C4 0.4(3)
C2 C3 C4 C5 0.5(3)
C3 C4 C5 C6 -0.7(3)
C2 C1 C6 C5 0.8(2)
C2 C1 C6 C7 179.66(16)
C4 C5 C6 C1 0.1(2)
C4 C5 C6 C7 -178.82(15)
C1 C6 C7 N1 15.7(2)
C5 C6 C7 N1 -165.47(13)
N1 C8 C9 C10 -173.41(12)
C15 C8 C9 C10 69.34(16)
C8 C9 C10 C11 -68.4(2)
C9 C10 C11 C12 96.45(19)
C10 C11 C12 C13 -34.8(2)
C11 C12 C13 C14 -70.43(19)
C12 C13 C14 C20 -178.28(13)
C12 C13 C14 C15 56.94(17)
C20 C14 C15 C16 47.53(15)
C13 C14 C15 C16 175.15(11)
C20 C14 C15 C8 -73.10(14)
C13 C14 C15 C8 54.52(15)
N1 C8 C15 C16 1.84(12)
C9 C8 C15 C16 123.64(12)
N1 C8 C15 C14 126.78(11)
C9 C8 C15 C14 -111.42(13)
C14 C15 C16 C17 -124.53(11)
C8 C15 C16 C17 -0.57(13)
C14 C15 C16 C18 -3.23(16)
C8 C15 C16 C18 120.72(12)
C18 C16 C17 O1 55.37(17)
C15 C16 C17 O1 -179.50(13)
C18 C16 C17 N1 -126.19(12)
C15 C16 C17 N1 -1.06(14)
C17 C16 C18 C19 76.27(14)
C15 C16 C18 C19 -42.59(15)
C17 C16 C18 C25 -156.63(11)
C15 C16 C18 C25 84.51(14)
C25 C18 C19 C24 100.26(16)
C16 C18 C19 C24 -131.34(14)
C25 C18 C19 C20 -82.02(16)
C16 C18 C19 C20 46.38(17)
C24 C19 C20 C21 -1.0(2)
C18 C19 C20 C21 -178.74(13)
C24 C19 C20 C14 176.99(13)
C18 C19 C20 C14 -0.76(19)
C13 C14 C20 C21 3.8(2)
C15 C14 C20 C21 130.65(14)
C13 C14 C20 C19 -174.06(12)
C15 C14 C20 C19 -47.21(16)
C19 C20 C21 C22 0.2(2)
C14 C20 C21 C22 -177.63(15)
C20 C21 C22 C23 0.2(3)
C21 C22 C23 C24 0.2(3)
C22 C23 C24 C19 -1.0(3)
C20 C19 C24 C23 1.4(2)
C18 C19 C24 C23 179.09(15)
C19 C18 C25 C26 130.18(15)
C16 C18 C25 C26 5.0(2)
C19 C18 C25 C30 -52.81(18)
C16 C18 C25 C30 -178.00(13)
C30 C25 C26 C27 -0.2(2)
C18 C25 C26 C27 176.86(15)
C25 C26 C27 C28 0.6(3)
C26 C27 C28 C29 -0.6(3)
C26 C27 C28 C31 177.93(16)
C27 C28 C29 C30 0.1(3)
C31 C28 C29 C30 -178.38(17)
C28 C29 C30 C25 0.3(3)
C26 C25 C30 C29 -0.3(3)
C18 C25 C30 C29 -177.49(16)
O1 C17 N1 C7 -7.3(2)
C16 C17 N1 C7 174.23(11)
O1 C17 N1 C8 -179.09(13)
C16 C17 N1 C8 2.48(15)
C6 C7 N1 C17 -96.92(16)
C6 C7 N1 C8 74.16(17)
C9 C8 N1 C17 -125.55(13)
C15 C8 N1 C17 -2.75(14)
C9 C8 N1 C7 62.85(16)
C15 C8 N1 C7 -174.34(11)
